data_7708205
loop_
_publ_author_name
'Galimova, Milyausha F.'
'Zueva, Ekaterina M.'
'Dobrynin, Alexey B.'
'Kolesnikov, Ilya E.'
'Musin, Rustem R.'
'Musina, Elvira I.'
'Karasik, Andrey A.'

_publ_section_title
;
 Luminescent Cu<sub>4</sub>I<sub>4</sub>-cubane clusters based on
 <i>N</i>-methyl-5,10-dihydrophenarsazines.
;
_journal_name_full 'Dalton transactions (Cambridge, England : 2003)'
_journal_paper_doi 10.1039/d1dt02344f
_journal_year 2021
_chemical_formula_sum 'C76 H60 As4 Cl4 Cu4 I4 N4'
_chemical_formula_weight 2232.52
_chemical_melting_point 551
_chemical_name_systematic tetra-(\m3-iodo)-tetrakis(10-(4-chlorophenyl)-5,10-dihydro-5-methyl-phenarsazine)copper(I)
_space_group_crystal_system tetragonal
_space_group_IT_number 88
_space_group_name_Hall '-I 4ad'
_space_group_name_H-M_alt 'I 41/a :2'
_atom_sites_solution_hydrogens geom
_audit_creation_method SHELXL-2014/7
_audit_update_record
;
2021-07-08 deposited with the CCDC.	2021-08-30 downloaded from the CCDC.
;
_cell_angle_alpha 90
_cell_angle_beta 90
_cell_angle_gamma 90
_cell_formula_units_Z 4
_cell_length_a 25.4392(13)
_cell_length_b 25.4392(13)
_cell_length_c 12.2009(5)
_cell_measurement_reflns_used 3787
_cell_measurement_temperature 296(2)
_cell_measurement_theta_max 27.05
_cell_measurement_theta_min 2.45
_cell_volume 7895.8(7)
_computing_cell_refinement 'Bruker SAINT'
_computing_data_collection 'Bruker APEX2'
_computing_data_reduction 'Bruker SAINT'
_computing_structure_refinement 'SHELXL-2017/1 (Sheldrick, 2017)'
_computing_structure_solution 'SHELXS-97 (Sheldrick 2008)'
_diffrn_ambient_temperature 296(2)
_diffrn_measured_fraction_theta_full 0.987
_diffrn_measured_fraction_theta_max 0.985
_diffrn_measurement_device_type 'Bruker APEX-II CCD'
_diffrn_measurement_method '\f and \w scans'
_diffrn_radiation_type MoK\a
_diffrn_radiation_wavelength 0.71073
_diffrn_reflns_av_R_equivalents 0.1219
_diffrn_reflns_av_unetI/netI 0.0802
_diffrn_reflns_Laue_measured_fraction_full 0.987
_diffrn_reflns_Laue_measured_fraction_max 0.985
_diffrn_reflns_limit_h_max 30
_diffrn_reflns_limit_h_min -30
_diffrn_reflns_limit_k_max 22
_diffrn_reflns_limit_k_min -30
_diffrn_reflns_limit_l_max 13
_diffrn_reflns_limit_l_min -10
_diffrn_reflns_number 14748
_diffrn_reflns_point_group_measured_fraction_full 0.987
_diffrn_reflns_point_group_measured_fraction_max 0.985
_diffrn_reflns_theta_full 25.242
_diffrn_reflns_theta_max 25.510
_diffrn_reflns_theta_min 1.601
_exptl_absorpt_coefficient_mu 4.469
_exptl_absorpt_correction_type none
_exptl_crystal_colour colorless
_exptl_crystal_density_diffrn 1.878
_exptl_crystal_description prismatic
_exptl_crystal_F_000 4288
_exptl_crystal_preparation Luminescent
_exptl_crystal_size_max 0.10
_exptl_crystal_size_mid 0.09
_exptl_crystal_size_min 0.09
_refine_diff_density_max 0.826
_refine_diff_density_min -2.308
_refine_diff_density_rms 0.463
_refine_ls_extinction_method none
_refine_ls_goodness_of_fit_ref 1.009
_refine_ls_hydrogen_treatment constr
_refine_ls_matrix_type full
_refine_ls_number_parameters 218
_refine_ls_number_reflns 3613
_refine_ls_number_restraints 0
_refine_ls_restrained_S_all 1.009
_refine_ls_R_factor_all 0.0760
_refine_ls_R_factor_gt 0.0418
_refine_ls_shift/su_max 0.000
_refine_ls_shift/su_mean 0.000
_refine_ls_structure_factor_coef Fsqd
_refine_ls_weighting_details 'w=1/[\s^2^(Fo^2^)+(0.1000P)^2^+0.0737P] where P=(Fo^2^+2Fc^2^)/3'
_refine_ls_weighting_scheme calc
_refine_ls_wR_factor_gt 0.1151
_refine_ls_wR_factor_ref 0.1647
_reflns_Friedel_coverage 0.000
_reflns_number_gt 2557
_reflns_number_total 3613
_reflns_threshold_expression 'I > 2\s(I)'
_cod_data_source_file d1dt02344f2.cif
_cod_data_source_block m1_a
_cod_original_cell_volume 7895.8(9)
_cod_original_sg_symbol_H-M 'I 41/a'
_cod_database_code 7708205
_shelx_shelxl_version_number 2014/7
_shelx_space_group_comment
;
The symmetry employed for this shelxl refinement is uniquely defined
by the following loop, which should always be used as a source of
symmetry information in preference to the above space-group names.
They are only intended as comments.
;

loop_
_space_group_symop_operation_xyz
'x, y, z'
'-x+1/2, -y, z+1/2'
'-y+3/4, x+1/4, z+1/4'
'y+3/4, -x+3/4, z+3/4'
'x+1/2, y+1/2, z+1/2'
'-x+1, -y+1/2, z+1'
'-y+5/4, x+3/4, z+3/4'
'y+5/4, -x+5/4, z+5/4'
'-x, -y, -z'
'x-1/2, y, -z-1/2'
'y-3/4, -x-1/4, -z-1/4'
'-y-3/4, x-3/4, -z-3/4'
'-x+1/2, -y+1/2, -z+1/2'
'x, y+1/2, -z'
'y-1/4, -x+1/4, -z+1/4'
'-y-1/4, x-1/4, -z-1/4'

loop_
_atom_site_label
_atom_site_type_symbol
_atom_site_fract_x
_atom_site_fract_y
_atom_site_fract_z
_atom_site_U_iso_or_equiv
_atom_site_adp_type
_atom_site_occupancy
_atom_site_site_symmetry_order
_atom_site_calc_flag
_atom_site_refinement_flags_posn
_atom_site_refinement_flags_adp
_atom_site_refinement_flags_occupancy
_atom_site_disorder_assembly
_atom_site_disorder_group
I1 I 0.07377(2) 0.20060(2) 0.24960(4) 0.0435(2) Uani 1 1 d . . . . .
As1 As 0.07290(3) 0.35840(3) 0.31475(6) 0.0358(3) Uani 1 1 d . . . . .
Cu1 Cu 0.02998(4) 0.29327(4) 0.20983(9) 0.0460(3) Uani 1 1 d . . . . .
Cl16 Cl 0.31191(11) 0.40133(15) 0.1660(3) 0.0874(10) Uani 1 1 d . . . . .
C2 C 0.0794(3) 0.3065(3) 0.5248(7) 0.044(2) Uani 1 1 d . . . . .
H2 H 0.0695 0.2765 0.4864 0.052 Uiso 1 1 calc R U . . .
C13 C 0.1455(3) 0.3745(3) 0.2730(6) 0.0384(19) Uani 1 1 d . . . . .
N1 N 0.0993(3) 0.4485(3) 0.4740(6) 0.0506(19) Uani 1 1 d . . . . .
C1 C 0.0835(3) 0.3545(3) 0.4690(7) 0.0358(18) Uani 1 1 d . . . . .
C16 C 0.2481(3) 0.3913(4) 0.2087(7) 0.051(2) Uani 1 1 d . . . . .
C6 C 0.0965(3) 0.4001(3) 0.5273(6) 0.0400(19) Uani 1 1 d . . . . .
C3 C 0.0897(4) 0.3027(4) 0.6351(8) 0.054(2) Uani 1 1 d . . . . .
H3 H 0.0869 0.2707 0.6714 0.065 Uiso 1 1 calc R U . . .
C17 C 0.2363(4) 0.3467(4) 0.2661(8) 0.061(3) Uani 1 1 d . . . . .
H17 H 0.2625 0.3227 0.2845 0.073 Uiso 1 1 calc R U . . .
C18 C 0.1850(4) 0.3380(4) 0.2962(8) 0.056(2) Uani 1 1 d . . . . .
H18 H 0.1763 0.3072 0.3328 0.067 Uiso 1 1 calc R U . . .
C5 C 0.1074(3) 0.3951(4) 0.6383(7) 0.053(2) Uani 1 1 d . . . . .
H5 H 0.1170 0.4246 0.6782 0.064 Uiso 1 1 calc R U . . .
C12 C 0.0435(3) 0.4270(3) 0.3179(7) 0.0407(19) Uani 1 1 d . . . . .
C7 C 0.0621(3) 0.4628(3) 0.3945(7) 0.045(2) Uani 1 1 d . . . . .
C4 C 0.1042(4) 0.3474(4) 0.6903(8) 0.053(2) Uani 1 1 d . . . . .
H4 H 0.1120 0.3453 0.7647 0.064 Uiso 1 1 calc R U . . .
C14 C 0.1587(4) 0.4186(4) 0.2168(8) 0.067(3) Uani 1 1 d . . . . .
H14 H 0.1330 0.4434 0.2001 0.080 Uiso 1 1 calc R U . . .
C9 C 0.0067(4) 0.5290(4) 0.3102(9) 0.065(3) Uani 1 1 d . . . . .
H9 H -0.0047 0.5637 0.3069 0.079 Uiso 1 1 calc R U . . .
C8 C 0.0432(4) 0.5154(4) 0.3873(9) 0.062(3) Uani 1 1 d . . . . .
H8 H 0.0558 0.5407 0.4356 0.075 Uiso 1 1 calc R U . . .
C15 C 0.2098(4) 0.4271(5) 0.1841(10) 0.076(3) Uani 1 1 d . . . . .
H15 H 0.2183 0.4574 0.1452 0.092 Uiso 1 1 calc R U . . .
C11 C 0.0053(4) 0.4427(4) 0.2410(8) 0.059(3) Uani 1 1 d . . . . .
H11 H -0.0075 0.4182 0.1911 0.070 Uiso 1 1 calc R U . . .
C10 C -0.0135(4) 0.4935(4) 0.2379(9) 0.064(3) Uani 1 1 d . . . . .
H10 H -0.0393 0.5033 0.1880 0.077 Uiso 1 1 calc R U . . .
C19 C 0.1302(6) 0.4901(4) 0.5254(10) 0.088(4) Uani 1 1 d . . . . .
H19A H 0.1103 0.5057 0.5838 0.131 Uiso 1 1 calc R U . . .
H19B H 0.1385 0.5165 0.4718 0.131 Uiso 1 1 calc R U . . .
H19C H 0.1621 0.4755 0.5543 0.131 Uiso 1 1 calc R U . . .

loop_
_atom_site_aniso_label
_atom_site_aniso_U_11
_atom_site_aniso_U_22
_atom_site_aniso_U_33
_atom_site_aniso_U_23
_atom_site_aniso_U_13
_atom_site_aniso_U_12
I1 0.0434(3) 0.0425(3) 0.0445(4) 0.0032(2) -0.0080(2) 0.0079(2)
As1 0.0369(5) 0.0317(4) 0.0388(5) -0.0037(3) -0.0050(4) -0.0036(3)
Cu1 0.0483(6) 0.0386(6) 0.0510(7) -0.0086(5) -0.0071(5) -0.0055(5)
Cl16 0.0525(16) 0.132(3) 0.078(2) 0.0034(18) 0.0217(14) -0.0061(17)
C2 0.038(5) 0.041(5) 0.052(6) 0.007(4) 0.005(4) -0.003(4)
C13 0.038(4) 0.045(5) 0.032(4) -0.004(4) 0.001(3) 0.000(4)
N1 0.064(5) 0.032(4) 0.056(5) -0.004(3) -0.019(4) -0.012(3)
C1 0.030(4) 0.038(4) 0.039(4) 0.001(4) 0.001(3) 0.000(3)
C16 0.038(5) 0.077(7) 0.037(5) 0.001(5) 0.006(4) 0.001(5)
C6 0.043(5) 0.044(5) 0.033(5) -0.008(4) 0.002(4) 0.000(4)
C3 0.054(6) 0.056(6) 0.051(6) 0.014(5) 0.008(4) 0.004(5)
C17 0.042(5) 0.065(7) 0.077(7) -0.004(5) 0.005(5) 0.015(5)
C18 0.056(6) 0.047(5) 0.064(6) 0.002(5) 0.012(5) -0.002(5)
C5 0.046(5) 0.068(6) 0.045(6) -0.010(5) 0.001(4) -0.001(5)
C12 0.037(4) 0.037(4) 0.049(5) -0.004(4) 0.001(4) -0.006(4)
C7 0.050(5) 0.039(5) 0.047(5) -0.006(4) -0.001(4) -0.002(4)
C4 0.047(5) 0.070(7) 0.041(5) 0.002(5) -0.002(4) 0.012(5)
C14 0.058(6) 0.076(7) 0.067(7) 0.045(6) 0.006(5) 0.005(5)
C9 0.065(7) 0.046(6) 0.085(8) 0.011(6) -0.003(6) 0.014(5)
C8 0.072(7) 0.038(5) 0.076(7) -0.008(5) 0.006(6) -0.007(5)
C15 0.061(7) 0.083(8) 0.084(8) 0.039(7) 0.006(6) -0.011(6)
C11 0.051(6) 0.057(6) 0.067(6) -0.002(5) -0.005(5) 0.006(5)
C10 0.057(6) 0.056(6) 0.080(7) 0.007(5) -0.011(5) 0.012(5)
C19 0.120(11) 0.057(7) 0.086(9) 0.001(6) -0.045(8) -0.039(7)

loop_
_atom_type_symbol
_atom_type_description
_atom_type_scat_dispersion_real
_atom_type_scat_dispersion_imag
_atom_type_scat_source
C C 0.0033 0.0016 'International Tables Vol C Tables 4.2.6.8 and 6.1.1.4'
H H 0.0000 0.0000 'International Tables Vol C Tables 4.2.6.8 and 6.1.1.4'
N N 0.0061 0.0033 'International Tables Vol C Tables 4.2.6.8 and 6.1.1.4'
Cl Cl 0.1484 0.1585 'International Tables Vol C Tables 4.2.6.8 and 6.1.1.4'
Cu Cu 0.3201 1.2651 'International Tables Vol C Tables 4.2.6.8 and 6.1.1.4'
As As 0.0499 2.0058 'International Tables Vol C Tables 4.2.6.8 and 6.1.1.4'
I I -0.4742 1.8119 'International Tables Vol C Tables 4.2.6.8 and 6.1.1.4'

loop_
_geom_angle_atom_site_label_1
_geom_angle_atom_site_label_2
_geom_angle_atom_site_label_3
_geom_angle
_geom_angle_site_symmetry_1
_geom_angle_site_symmetry_3
_geom_angle_publ_flag
Cu1 I1 Cu1 60.20(4) . 6_454 ?
Cu1 I1 Cu1 63.01(4) . 15 ?
Cu1 I1 Cu1 62.56(4) 6_454 15 ?
C12 As1 C1 94.8(3) . . ?
C12 As1 C13 100.6(3) . . ?
C1 As1 C13 97.7(3) . . ?
C12 As1 Cu1 118.3(2) . . ?
C1 As1 Cu1 124.3(2) . . ?
C13 As1 Cu1 116.2(2) . . ?
As1 Cu1 I1 109.29(5) . . ?
As1 Cu1 Cu1 147.15(3) . 6_454 ?
I1 Cu1 Cu1 60.56(4) . 6_454 ?
As1 Cu1 I1 108.39(4) . 6_454 ?
I1 Cu1 I1 115.53(4) . 6_454 ?
Cu1 Cu1 I1 59.24(4) 6_454 6_454 ?
As1 Cu1 I1 103.03(4) . 12_666 ?
I1 Cu1 I1 110.46(4) . 12_666 ?
Cu1 Cu1 I1 109.78(2) 6_454 12_666 ?
I1 Cu1 I1 109.39(4) 6_454 12_666 ?
As1 Cu1 Cu1 144.12(6) . 15 ?
I1 Cu1 Cu1 59.60(3) . 15 ?
Cu1 Cu1 Cu1 61.49(2) 6_454 15 ?
I1 Cu1 Cu1 106.86(4) 6_454 15 ?
I1 Cu1 Cu1 58.23(4) 12_666 15 ?
As1 Cu1 Cu1 142.34(6) . 12_666 ?
I1 Cu1 Cu1 107.87(4) . 12_666 ?
Cu1 Cu1 Cu1 61.49(2) 6_454 12_666 ?
I1 Cu1 Cu1 59.21(3) 6_454 12_666 ?
I1 Cu1 Cu1 57.39(4) 12_666 12_666 ?
Cu1 Cu1 Cu1 57.02(5) 15 12_666 ?
C3 C2 C1 121.5(9) . . ?
C3 C2 H2 119.3 . . ?
C1 C2 H2 119.3 . . ?
C14 C13 C18 118.3(8) . . ?
C14 C13 As1 122.5(7) . . ?
C18 C13 As1 119.1(6) . . ?
C6 N1 C7 121.2(7) . . ?
C6 N1 C19 117.9(8) . . ?
C7 N1 C19 118.2(8) . . ?
C2 C1 C6 119.5(8) . . ?
C2 C1 As1 121.1(6) . . ?
C6 C1 As1 119.4(6) . . ?
C17 C16 C15 120.6(9) . . ?
C17 C16 Cl16 119.0(8) . . ?
C15 C16 Cl16 120.3(8) . . ?
C5 C6 N1 121.8(8) . . ?
C5 C6 C1 117.7(8) . . ?
N1 C6 C1 120.5(7) . . ?
C4 C3 C2 118.3(9) . . ?
C4 C3 H3 120.8 . . ?
C2 C3 H3 120.8 . . ?
C16 C17 C18 118.6(9) . . ?
C16 C17 H17 120.7 . . ?
C18 C17 H17 120.7 . . ?
C17 C18 C13 121.5(9) . . ?
C17 C18 H18 119.2 . . ?
C13 C18 H18 119.2 . . ?
C4 C5 C6 121.5(9) . . ?
C4 C5 H5 119.3 . . ?
C6 C5 H5 119.3 . . ?
C7 C12 C11 119.9(8) . . ?
C7 C12 As1 118.8(6) . . ?
C11 C12 As1 121.3(6) . . ?
C12 C7 N1 121.7(7) . . ?
C12 C7 C8 117.2(8) . . ?
N1 C7 C8 121.0(8) . . ?
C3 C4 C5 121.4(9) . . ?
C3 C4 H4 119.3 . . ?
C5 C4 H4 119.3 . . ?
C13 C14 C15 120.7(10) . . ?
C13 C14 H14 119.7 . . ?
C15 C14 H14 119.7 . . ?
C10 C9 C8 122.2(9) . . ?
C10 C9 H9 118.9 . . ?
C8 C9 H9 118.9 . . ?
C9 C8 C7 120.8(9) . . ?
C9 C8 H8 119.6 . . ?
C7 C8 H8 119.6 . . ?
C16 C15 C14 120.3(10) . . ?
C16 C15 H15 119.9 . . ?
C14 C15 H15 119.9 . . ?
C10 C11 C12 121.6(9) . . ?
C10 C11 H11 119.2 . . ?
C12 C11 H11 119.2 . . ?
C9 C10 C11 118.2(9) . . ?
C9 C10 H10 120.9 . . ?
C11 C10 H10 120.9 . . ?
N1 C19 H19A 109.5 . . ?
N1 C19 H19B 109.5 . . ?
H19A C19 H19B 109.5 . . ?
N1 C19 H19C 109.5 . . ?
H19A C19 H19C 109.5 . . ?
H19B C19 H19C 109.5 . . ?

loop_
_geom_bond_atom_site_label_1
_geom_bond_atom_site_label_2
_geom_bond_distance
_geom_bond_site_symmetry_2
_geom_bond_publ_flag
I1 Cu1 2.6522(12) . ?
I1 Cu1 2.6878(12) 6_454 ?
I1 Cu1 2.7157(12) 15 ?
As1 C12 1.900(8) . ?
As1 C1 1.904(8) . ?
As1 C13 1.959(8) . ?
As1 Cu1 2.3614(12) . ?
Cu1 Cu1 2.678(2) 6_454 ?
Cu1 I1 2.6878(12) 6_454 ?
Cu1 I1 2.7156(12) 12_666 ?
Cu1 Cu1 2.8056(18) 15 ?
Cu1 Cu1 2.8057(18) 12_666 ?
Cl16 C16 1.724(9) . ?
C2 C3 1.374(13) . ?
C2 C1 1.402(11) . ?
C2 H2 0.9300 . ?
C13 C14 1.358(12) . ?
C13 C18 1.395(12) . ?
N1 C6 1.393(11) . ?
N1 C7 1.402(11) . ?
N1 C19 1.460(11) . ?
C1 C6 1.402(11) . ?
C16 C17 1.366(14) . ?
C16 C15 1.368(15) . ?
C6 C5 1.388(12) . ?
C3 C4 1.371(13) . ?
C3 H3 0.9300 . ?
C17 C18 1.375(13) . ?
C17 H17 0.9300 . ?
C18 H18 0.9300 . ?
C5 C4 1.372(13) . ?
C5 H5 0.9300 . ?
C12 C7 1.389(11) . ?
C12 C11 1.407(13) . ?
C7 C8 1.424(12) . ?
C4 H4 0.9300 . ?
C14 C15 1.376(14) . ?
C14 H14 0.9300 . ?
C9 C10 1.364(14) . ?
C9 C8 1.366(14) . ?
C9 H9 0.9300 . ?
C8 H8 0.9300 . ?
C15 H15 0.9300 . ?
C11 C10 1.379(14) . ?
C11 H11 0.9300 . ?
C10 H10 0.9300 . ?
C19 H19A 0.9600 . ?
C19 H19B 0.9600 . ?
C19 H19C 0.9600 . ?
